data_7037439
loop_
_publ_author_name
'Wang, Yuzhong'
'Xie, Yaoming'
'Wei, Pingrong'
'Schaefer, Henry F.'
'Robinson, Gregory H.'

_publ_section_title
;
 Abnormal carbene-silicon halide complexes.
;
_journal_issue 14
_journal_name_full 'Dalton transactions (Cambridge, England : 2003)'
_journal_page_first 5941
_journal_page_last 5944
_journal_paper_doi 10.1039/c5dt03894d
_journal_volume 45
_journal_year 2016
_chemical_formula_sum 'C31 H44 Cl4 N2 O Si'
_chemical_formula_weight 630.57
_space_group_crystal_system monoclinic
_space_group_IT_number 14
_space_group_name_Hall '-P 2ybc'
_space_group_name_H-M_alt 'P 1 21/c 1'
_symmetry_space_group_name_Hall '-P 2ybc'
_symmetry_space_group_name_H-M 'P 1 21/c 1'
_atom_sites_solution_hydrogens mixed
_audit_creation_method SHELXL-2014/6
_audit_update_record
;
2015-09-17 deposited with the CCDC.
2015-11-17 downloaded from the CCDC.
;
_cell_angle_alpha 90
_cell_angle_beta 109.493(2)
_cell_angle_gamma 90
_cell_formula_units_Z 4
_cell_length_a 11.770(2)
_cell_length_b 18.000(3)
_cell_length_c 17.322(3)
_cell_measurement_reflns_used 3604
_cell_measurement_temperature 296(2)
_cell_measurement_theta_max 19.01
_cell_measurement_theta_min 2.16
_cell_volume 3459.5(10)
_computing_cell_refinement 'Bruker SAINT'
_computing_data_collection 'Bruker APEX2'
_computing_data_reduction 'Bruker SAINT'
_computing_molecular_graphics 'Bruker SHELXTL'
_computing_publication_material 'Bruker SHELXTL'
_computing_structure_refinement 'SHELXL-2014/6 (Sheldrick, 2014)'
_computing_structure_solution 'SHELXS-97 (Sheldrick 2008)'
_diffrn_ambient_temperature 296(2)
_diffrn_measured_fraction_theta_full 1.000
_diffrn_measured_fraction_theta_max 1.000
_diffrn_measurement_device_type 'Bruker SMART APEX-II CCD'
_diffrn_measurement_method 'OMEGA SCANS'
_diffrn_radiation_type MoK\a
_diffrn_radiation_wavelength 0.71073
_diffrn_reflns_av_R_equivalents 0.1171
_diffrn_reflns_av_unetI/netI 0.0775
_diffrn_reflns_Laue_measured_fraction_full 1.000
_diffrn_reflns_Laue_measured_fraction_max 1.000
_diffrn_reflns_limit_h_max 14
_diffrn_reflns_limit_h_min -14
_diffrn_reflns_limit_k_max 21
_diffrn_reflns_limit_k_min -21
_diffrn_reflns_limit_l_max 20
_diffrn_reflns_limit_l_min -20
_diffrn_reflns_number 37742
_diffrn_reflns_point_group_measured_fraction_full 1.000
_diffrn_reflns_point_group_measured_fraction_max 1.000
_diffrn_reflns_theta_full 25.242
_diffrn_reflns_theta_max 25.250
_diffrn_reflns_theta_min 1.835
_diffrn_source 'SEALED TUBE'
_exptl_absorpt_coefficient_mu 0.402
_exptl_absorpt_correction_T_max 0.7454
_exptl_absorpt_correction_T_min 0.5747
_exptl_absorpt_correction_type multi-scan
_exptl_absorpt_process_details 'BRUKER SADABS'
_exptl_crystal_colour colorless
_exptl_crystal_density_diffrn 1.211
_exptl_crystal_description plate
_exptl_crystal_F_000 1336
_exptl_crystal_size_max 0.450
_exptl_crystal_size_mid 0.160
_exptl_crystal_size_min 0.050
_refine_diff_density_max 0.363
_refine_diff_density_min -0.356
_refine_diff_density_rms 0.053
_refine_ls_extinction_method none
_refine_ls_goodness_of_fit_ref 1.011
_refine_ls_hydrogen_treatment mixed
_refine_ls_matrix_type full
_refine_ls_number_parameters 356
_refine_ls_number_reflns 6249
_refine_ls_number_restraints 5
_refine_ls_restrained_S_all 1.070
_refine_ls_R_factor_all 0.1458
_refine_ls_R_factor_gt 0.0654
_refine_ls_shift/su_max 0.000
_refine_ls_shift/su_mean 0.000
_refine_ls_structure_factor_coef Fsqd
_refine_ls_weighting_details 'w=1/[\s^2^(Fo^2^)+(0.0765P)^2^+2.7213P] where P=(Fo^2^+2Fc^2^)/3'
_refine_ls_weighting_scheme calc
_refine_ls_wR_factor_gt 0.1499
_refine_ls_wR_factor_ref 0.1938
_reflns_Friedel_coverage 0.000
_reflns_number_gt 3124
_reflns_number_total 6249
_reflns_threshold_expression 'I > 2\s(I)'
_cod_data_source_file c5dt03894d2.cif
_cod_data_source_block j1_a
_cod_depositor_comments 'Adding full bibliography for 7037438--7037440.cif.'
_cod_database_code 7037439
_shelx_space_group_comment
;
The symmetry employed for this shelxl refinement is uniquely defined
by the following loop, which should always be used as a source of
symmetry information in preference to the above space-group names.
They are only intended as comments.
;
_shelx_estimated_absorpt_t_min 0.840
_shelx_estimated_absorpt_t_max 0.980
_shelxl_version_number 2014/6

loop_
_space_group_symop_operation_xyz
'x, y, z'
'-x, y+1/2, -z+1/2'
'-x, -y, -z'
'x, -y-1/2, z-1/2'

loop_
_atom_site_label
_atom_site_type_symbol
_atom_site_fract_x
_atom_site_fract_y
_atom_site_fract_z
_atom_site_U_iso_or_equiv
_atom_site_adp_type
_atom_site_occupancy
_atom_site_site_symmetry_order
_atom_site_calc_flag
_atom_site_refinement_flags_posn
_atom_site_refinement_flags_adp
Si1 Si 1.10787(10) 0.59986(8) 0.36920(8) 0.0500(4) Uani 1 1 d . .
Cl1 Cl 1.10404(13) 0.53321(9) 0.26255(10) 0.0859(5) Uani 1 1 d . .
Cl2 Cl 1.21023(12) 0.67870(9) 0.33706(11) 0.0908(5) Uani 1 1 d . .
Cl3 Cl 1.18451(14) 0.51214(12) 0.44556(11) 0.1138(7) Uani 1 1 d . .
Cl4 Cl 1.10954(14) 0.66653(13) 0.47608(10) 0.1195(8) Uani 1 1 d . .
N1 N 0.7483(3) 0.5774(2) 0.3220(2) 0.0458(9) Uani 1 1 d . .
N2 N 0.8568(3) 0.63911(19) 0.2653(2) 0.0401(8) Uani 1 1 d . .
C1 C 0.7449(4) 0.6233(3) 0.2620(3) 0.0468(11) Uani 1 1 d . .
H1 H 0.675(4) 0.640(2) 0.220(3) 0.065(14) Uiso 1 1 d . .
C2 C 0.8678(3) 0.5640(2) 0.3670(3) 0.0451(11) Uani 1 1 d . .
H2A H 0.8954 0.5338 0.4130 0.054 Uiso 1 1 calc R U
C3 C 0.9381(3) 0.6021(2) 0.3329(2) 0.0410(10) Uani 1 1 d . .
C4 C 0.8864(4) 0.6904(3) 0.2097(3) 0.0451(11) Uani 1 1 d . .
C5 C 0.9123(4) 0.7637(3) 0.2356(3) 0.0533(12) Uani 1 1 d . .
C6 C 0.9406(5) 0.8117(3) 0.1816(3) 0.0679(14) Uani 1 1 d . .
H6A H 0.9582 0.8611 0.1963 0.082 Uiso 1 1 calc R U
C7 C 0.9429(5) 0.7872(4) 0.1074(4) 0.0819(18) Uani 1 1 d . .
H7A H 0.9636 0.8199 0.0727 0.098 Uiso 1 1 calc R U
C8 C 0.9149(5) 0.7150(4) 0.0837(3) 0.0767(16) Uani 1 1 d . .
H8A H 0.9162 0.6998 0.0327 0.092 Uiso 1 1 calc R U
C9 C 0.8846(4) 0.6638(3) 0.1341(3) 0.0560(13) Uani 1 1 d . .
C10 C 0.8435(5) 0.5855(3) 0.1037(3) 0.0652(14) Uani 1 1 d . .
H10A H 0.8500 0.5543 0.1513 0.078 Uiso 1 1 calc R U
C11 C 0.7101(5) 0.5872(3) 0.0484(4) 0.0910(19) Uani 1 1 d . .
H11A H 0.6844 0.5379 0.0293 0.136 Uiso 1 1 calc R U
H11B H 0.6617 0.6056 0.0792 0.136 Uiso 1 1 calc R U
H11C H 0.7012 0.6192 0.0024 0.136 Uiso 1 1 calc R U
C12 C 0.9202(6) 0.5497(3) 0.0566(4) 0.0909(19) Uani 1 1 d . .
H12A H 0.8903 0.5008 0.0390 0.136 Uiso 1 1 calc R U
H12B H 0.9153 0.5796 0.0097 0.136 Uiso 1 1 calc R U
H12C H 1.0026 0.5466 0.0918 0.136 Uiso 1 1 calc R U
C13 C 0.9040(4) 0.7929(3) 0.3161(3) 0.0618(13) Uani 1 1 d . .
H13A H 0.9055 0.7505 0.3519 0.074 Uiso 1 1 calc R U
C14 C 1.0073(5) 0.8448(3) 0.3600(4) 0.0858(18) Uani 1 1 d . .
H14A H 0.9980 0.8616 0.4102 0.129 Uiso 1 1 calc R U
H14B H 1.0824 0.8188 0.3720 0.129 Uiso 1 1 calc R U
H14C H 1.0067 0.8867 0.3257 0.129 Uiso 1 1 calc R U
C15 C 0.7845(5) 0.8332(4) 0.2985(4) 0.094(2) Uani 1 1 d . .
H15A H 0.7781 0.8519 0.3488 0.141 Uiso 1 1 calc R U
H15B H 0.7806 0.8739 0.2618 0.141 Uiso 1 1 calc R U
H15C H 0.7194 0.7994 0.2739 0.141 Uiso 1 1 calc R U
C16 C 0.6436(4) 0.5433(3) 0.3351(3) 0.0513(12) Uani 1 1 d . .
C17 C 0.5884(4) 0.5821(3) 0.3830(3) 0.0574(13) Uani 1 1 d . .
C18 C 0.4864(4) 0.5479(4) 0.3910(4) 0.0782(18) Uani 1 1 d . .
H18A H 0.4455 0.5712 0.4219 0.094 Uiso 1 1 calc R U
C19 C 0.4453(5) 0.4819(4) 0.3554(4) 0.091(2) Uani 1 1 d . .
H19A H 0.3768 0.4611 0.3620 0.109 Uiso 1 1 calc R U
C20 C 0.5032(5) 0.4447(4) 0.3091(4) 0.0866(19) Uani 1 1 d . .
H20A H 0.4735 0.3993 0.2852 0.104 Uiso 1 1 calc R U
C21 C 0.6068(4) 0.4755(3) 0.2980(3) 0.0643(14) Uani 1 1 d . .
C22 C 0.6693(6) 0.4353(4) 0.2467(4) 0.0892(19) Uani 1 1 d . .
H22A H 0.7389 0.4653 0.2472 0.107 Uiso 1 1 calc R U
C23 C 0.5887(8) 0.4274(5) 0.1581(5) 0.146(3) Uani 1 1 d . .
H23A H 0.6315 0.4017 0.1278 0.219 Uiso 1 1 calc R U
H23B H 0.5179 0.3997 0.1557 0.219 Uiso 1 1 calc R U
H23C H 0.5656 0.4757 0.1348 0.219 Uiso 1 1 calc R U
C24 C 0.7166(8) 0.3595(5) 0.2829(5) 0.141(3) Uani 1 1 d . .
H24A H 0.7556 0.3355 0.2489 0.212 Uiso 1 1 calc R U
H24B H 0.7734 0.3659 0.3370 0.212 Uiso 1 1 calc R U
H24C H 0.6506 0.3294 0.2854 0.212 Uiso 1 1 calc R U
C25 C 0.6316(5) 0.6565(3) 0.4219(4) 0.0702(15) Uani 1 1 d . .
H25A H 0.7154 0.6627 0.4242 0.084 Uiso 1 1 calc R U
C26 C 0.5579(6) 0.7196(3) 0.3694(4) 0.106(2) Uani 1 1 d . .
H26A H 0.5866 0.7664 0.3950 0.159 Uiso 1 1 calc R U
H26B H 0.5662 0.7182 0.3161 0.159 Uiso 1 1 calc R U
H26C H 0.4745 0.7136 0.3641 0.159 Uiso 1 1 calc R U
C27 C 0.6289(7) 0.6632(4) 0.5098(4) 0.107(2) Uani 1 1 d . .
H27A H 0.6572 0.7115 0.5312 0.160 Uiso 1 1 calc R U
H27B H 0.5478 0.6565 0.5095 0.160 Uiso 1 1 calc R U
H27C H 0.6799 0.6259 0.5436 0.160 Uiso 1 1 calc R U
O1 O 0.4785(4) 0.6577(4) 0.1526(4) 0.160(3) Uani 1 1 d . .
C28 C 0.3854(8) 0.6215(8) 0.1709(7) 0.225(7) Uani 1 1 d D .
H28A H 0.4008 0.5685 0.1766 0.270 Uiso 1 1 calc R U
H28B H 0.3789 0.6404 0.2217 0.270 Uiso 1 1 calc R U
C29 C 0.2742(7) 0.6363(8) 0.1027(7) 0.197(5) Uani 1 1 d D .
H29A H 0.2257 0.6739 0.1171 0.236 Uiso 1 1 calc R U
H29B H 0.2267 0.5915 0.0857 0.236 Uiso 1 1 calc R U
C30 C 0.3202(13) 0.6631(9) 0.0385(6) 0.242(7) Uani 1 1 d D .
H30A H 0.2644 0.6975 0.0019 0.290 Uiso 1 1 calc R U
H30B H 0.3356 0.6222 0.0069 0.290 Uiso 1 1 calc R U
C31 C 0.4343(9) 0.7010(6) 0.0873(7) 0.168(4) Uani 1 1 d D .
H31A H 0.4896 0.7042 0.0565 0.201 Uiso 1 1 calc R U
H31B H 0.4184 0.7506 0.1029 0.201 Uiso 1 1 calc R U

loop_
_atom_site_aniso_label
_atom_site_aniso_U_11
_atom_site_aniso_U_22
_atom_site_aniso_U_33
_atom_site_aniso_U_23
_atom_site_aniso_U_13
_atom_site_aniso_U_12
Si1 0.0285(6) 0.0688(9) 0.0546(8) 0.0065(7) 0.0166(6) 0.0048(6)
Cl1 0.0684(9) 0.1024(12) 0.0893(11) -0.0228(9) 0.0297(8) 0.0194(8)
Cl2 0.0541(8) 0.0848(11) 0.1462(15) 0.0115(10) 0.0502(9) -0.0081(7)
Cl3 0.0788(10) 0.1556(17) 0.1172(14) 0.0821(13) 0.0462(10) 0.0534(11)
Cl4 0.0637(9) 0.210(2) 0.0791(11) -0.0619(13) 0.0162(8) 0.0007(11)
N1 0.0276(17) 0.056(2) 0.056(2) 0.0127(19) 0.0168(17) -0.0032(16)
N2 0.0292(18) 0.048(2) 0.044(2) 0.0074(17) 0.0134(16) 0.0007(15)
C1 0.029(2) 0.061(3) 0.049(3) 0.011(2) 0.010(2) -0.002(2)
C2 0.033(2) 0.056(3) 0.047(3) 0.014(2) 0.013(2) 0.007(2)
C3 0.033(2) 0.047(3) 0.047(3) 0.005(2) 0.017(2) 0.0026(19)
C4 0.037(2) 0.054(3) 0.048(3) 0.013(2) 0.018(2) 0.001(2)
C5 0.038(2) 0.060(3) 0.059(3) 0.011(3) 0.014(2) -0.004(2)
C6 0.066(3) 0.068(4) 0.074(4) 0.010(3) 0.028(3) -0.010(3)
C7 0.092(4) 0.083(5) 0.084(4) 0.026(4) 0.047(4) -0.009(3)
C8 0.098(4) 0.086(5) 0.060(3) 0.018(3) 0.044(3) 0.003(3)
C9 0.057(3) 0.062(3) 0.053(3) 0.010(3) 0.024(2) 0.007(2)
C10 0.078(4) 0.066(4) 0.053(3) 0.000(3) 0.023(3) 0.003(3)
C11 0.086(4) 0.089(5) 0.086(4) -0.009(4) 0.012(4) -0.008(3)
C12 0.129(5) 0.084(4) 0.072(4) -0.003(3) 0.050(4) 0.016(4)
C13 0.070(3) 0.058(3) 0.062(3) 0.000(3) 0.028(3) -0.003(3)
C14 0.081(4) 0.084(4) 0.087(4) -0.020(4) 0.022(3) -0.013(3)
C15 0.077(4) 0.097(5) 0.122(5) -0.011(4) 0.052(4) 0.010(3)
C16 0.028(2) 0.067(3) 0.061(3) 0.022(3) 0.017(2) -0.002(2)
C17 0.037(2) 0.066(3) 0.074(3) 0.024(3) 0.025(2) 0.006(2)
C18 0.048(3) 0.088(5) 0.111(5) 0.034(4) 0.042(3) 0.009(3)
C19 0.046(3) 0.099(5) 0.136(6) 0.037(5) 0.043(4) -0.006(3)
C20 0.053(3) 0.087(5) 0.118(5) 0.012(4) 0.026(4) -0.023(3)
C21 0.039(3) 0.074(4) 0.079(4) 0.009(3) 0.020(3) -0.010(3)
C22 0.079(4) 0.086(5) 0.109(5) -0.025(4) 0.041(4) -0.036(4)
C23 0.187(9) 0.150(8) 0.096(6) -0.017(5) 0.040(6) -0.012(7)
C24 0.131(7) 0.149(8) 0.149(8) -0.003(6) 0.053(6) 0.049(6)
C25 0.051(3) 0.072(4) 0.101(4) 0.008(3) 0.044(3) 0.010(3)
C26 0.106(5) 0.075(5) 0.146(6) 0.033(4) 0.053(5) 0.019(4)
C27 0.126(6) 0.106(5) 0.113(6) 0.007(4) 0.072(5) 0.022(4)
O1 0.060(3) 0.267(7) 0.132(5) 0.105(5) 0.005(3) -0.008(4)
C28 0.095(7) 0.337(17) 0.219(12) 0.134(12) 0.022(8) -0.043(9)
C29 0.072(6) 0.359(18) 0.141(9) -0.006(10) 0.013(6) -0.027(8)
C30 0.205(15) 0.35(2) 0.135(11) 0.005(12) 0.010(11) 0.058(14)
C31 0.138(8) 0.212(11) 0.157(10) 0.068(9) 0.054(7) -0.010(8)

loop_
_atom_type_symbol
_atom_type_description
_atom_type_scat_dispersion_real
_atom_type_scat_dispersion_imag
_atom_type_scat_source
C C 0.0033 0.0016 'International Tables Vol C Tables 4.2.6.8 and 6.1.1.4'
H H 0.0000 0.0000 'International Tables Vol C Tables 4.2.6.8 and 6.1.1.4'
N N 0.0061 0.0033 'International Tables Vol C Tables 4.2.6.8 and 6.1.1.4'
O O 0.0106 0.0060 'International Tables Vol C Tables 4.2.6.8 and 6.1.1.4'
Si Si 0.0817 0.0704 'International Tables Vol C Tables 4.2.6.8 and 6.1.1.4'
Cl Cl 0.1484 0.1585 'International Tables Vol C Tables 4.2.6.8 and 6.1.1.4'

loop_
_geom_angle_atom_site_label_1
_geom_angle_atom_site_label_2
_geom_angle_atom_site_label_3
_geom_angle
C3 Si1 Cl2 123.18(15)
C3 Si1 Cl3 114.70(15)
Cl2 Si1 Cl3 122.11(8)
C3 Si1 Cl1 90.52(14)
Cl2 Si1 Cl1 89.92(8)
Cl3 Si1 Cl1 90.18(9)
C3 Si1 Cl4 88.85(14)
Cl2 Si1 Cl4 90.56(10)
Cl3 Si1 Cl4 89.93(10)
Cl1 Si1 Cl4 179.35(9)
C1 N1 C2 108.1(3)
C1 N1 C16 125.5(3)
C2 N1 C16 126.3(4)
C1 N2 C3 108.8(3)
C1 N2 C4 123.9(3)
C3 N2 C4 127.1(3)
H1 C1 N1 127(3)
H1 C1 N2 124(3)
N1 C1 N2 109.4(4)
C3 C2 N1 108.8(4)
C2 C3 N2 105.0(3)
C2 C3 Si1 125.4(3)
N2 C3 Si1 129.6(3)
C9 C4 C5 124.3(4)
C9 C4 N2 118.2(4)
C5 C4 N2 117.5(4)
C4 C5 C6 116.5(5)
C4 C5 C13 123.1(4)
C6 C5 C13 120.3(5)
C7 C6 C5 121.1(5)
C6 C7 C8 120.6(5)
C7 C8 C9 121.7(5)
C4 C9 C8 115.8(5)
C4 C9 C10 123.3(4)
C8 C9 C10 120.8(5)
C9 C10 C11 109.5(4)
C9 C10 C12 113.2(4)
C11 C10 C12 109.5(5)
C5 C13 C15 108.6(4)
C5 C13 C14 112.7(4)
C15 C13 C14 109.8(5)
C21 C16 C17 125.5(4)
C21 C16 N1 116.7(4)
C17 C16 N1 117.8(4)
C18 C17 C16 115.1(5)
C18 C17 C25 121.3(5)
C16 C17 C25 123.5(4)
C19 C18 C17 122.0(6)
C18 C19 C20 121.3(5)
C21 C20 C19 120.2(6)
C16 C21 C20 115.8(5)
C16 C21 C22 123.9(4)
C20 C21 C22 120.3(5)
C21 C22 C24 111.6(6)
C21 C22 C23 112.1(6)
C24 C22 C23 110.5(6)
C17 C25 C26 110.7(5)
C17 C25 C27 113.3(5)
C26 C25 C27 109.6(5)
C31 O1 C28 110.6(6)
C29 C28 O1 106.8(7)
C28 C29 C30 102.3(7)
C29 C30 C31 102.2(8)
O1 C31 C30 103.7(8)

loop_
_geom_bond_atom_site_label_1
_geom_bond_atom_site_label_2
_geom_bond_distance
Si1 C3 1.885(4)
Si1 Cl2 2.0552(19)
Si1 Cl3 2.064(2)
Si1 Cl1 2.191(2)
Si1 Cl4 2.201(2)
N1 C1 1.319(5)
N1 C2 1.383(5)
N1 C16 1.459(5)
N2 C1 1.330(5)
N2 C3 1.408(5)
N2 C4 1.459(5)
C1 H1 0.94(5)
C2 C3 1.352(5)
C4 C9 1.387(6)
C4 C5 1.394(6)
C5 C6 1.391(6)
C5 C13 1.523(7)
C6 C7 1.367(7)
C7 C8 1.369(8)
C8 C9 1.395(7)
C9 C10 1.527(7)
C10 C11 1.543(7)
C10 C12 1.544(7)
C13 C15 1.521(7)
C13 C14 1.521(7)
C16 C21 1.380(7)
C16 C17 1.399(7)
C17 C18 1.397(6)
C17 C25 1.510(7)
C18 C19 1.351(8)
C19 C20 1.386(9)
C20 C21 1.410(7)
C21 C22 1.514(8)
C22 C24 1.527(9)
C22 C23 1.517(9)
C25 C26 1.530(7)
C25 C27 1.539(8)
O1 C31 1.329(10)
O1 C28 1.398(9)
C28 C29 1.465(10)
C29 C30 1.470(11)
C30 C31 1.491(12)

loop_
_geom_torsion_atom_site_label_1
_geom_torsion_atom_site_label_2
_geom_torsion_atom_site_label_3
_geom_torsion_atom_site_label_4
_geom_torsion
C2 N1 C1 H1 177(3)
C16 N1 C1 H1 1(4)
C2 N1 C1 N2 1.0(5)
C16 N1 C1 N2 -175.4(4)
C3 N2 C1 H1 -177(3)
C4 N2 C1 H1 6(3)
C3 N2 C1 N1 -1.1(5)
C4 N2 C1 N1 -177.7(4)
C1 N1 C2 C3 -0.5(5)
C16 N1 C2 C3 175.9(4)
N1 C2 C3 N2 -0.1(5)
N1 C2 C3 Si1 -177.8(3)
C1 N2 C3 C2 0.7(5)
C4 N2 C3 C2 177.2(4)
C1 N2 C3 Si1 178.3(3)
C4 N2 C3 Si1 -5.2(6)
Cl2 Si1 C3 C2 -162.5(3)
Cl3 Si1 C3 C2 16.8(4)
Cl1 Si1 C3 C2 107.2(4)
Cl4 Si1 C3 C2 -72.6(4)
Cl2 Si1 C3 N2 20.4(5)
Cl3 Si1 C3 N2 -160.3(3)
Cl1 Si1 C3 N2 -69.9(4)
Cl4 Si1 C3 N2 110.3(4)
C1 N2 C4 C9 -83.5(5)
C3 N2 C4 C9 100.5(5)
C1 N2 C4 C5 95.2(5)
C3 N2 C4 C5 -80.8(5)
C9 C4 C5 C6 -1.6(7)
N2 C4 C5 C6 179.9(4)
C9 C4 C5 C13 175.0(4)
N2 C4 C5 C13 -3.6(6)
C4 C5 C6 C7 -0.2(7)
C13 C5 C6 C7 -176.9(5)
C5 C6 C7 C8 1.3(9)
C6 C7 C8 C9 -0.7(9)
C5 C4 C9 C8 2.1(7)
N2 C4 C9 C8 -179.3(4)
C5 C4 C9 C10 -173.5(4)
N2 C4 C9 C10 5.0(6)
C7 C8 C9 C4 -0.9(8)
C7 C8 C9 C10 174.8(5)
C4 C9 C10 C11 96.3(6)
C8 C9 C10 C11 -79.1(6)
C4 C9 C10 C12 -141.1(5)
C8 C9 C10 C12 43.4(7)
C4 C5 C13 C15 -99.0(5)
C6 C5 C13 C15 77.4(6)
C4 C5 C13 C14 139.1(5)
C6 C5 C13 C14 -44.5(6)
C1 N1 C16 C21 90.3(6)
C2 N1 C16 C21 -85.5(6)
C1 N1 C16 C17 -89.0(6)
C2 N1 C16 C17 95.2(5)
C21 C16 C17 C18 -1.3(7)
N1 C16 C17 C18 178.0(4)
C21 C16 C17 C25 -179.6(5)
N1 C16 C17 C25 -0.3(7)
C16 C17 C18 C19 0.4(8)
C25 C17 C18 C19 178.8(5)
C17 C18 C19 C20 0.3(9)
C18 C19 C20 C21 -0.2(9)
C17 C16 C21 C20 1.4(8)
N1 C16 C21 C20 -177.9(4)
C17 C16 C21 C22 -179.9(5)
N1 C16 C21 C22 0.8(7)
C19 C20 C21 C16 -0.6(8)
C19 C20 C21 C22 -179.3(6)
C16 C21 C22 C24 119.5(6)
C20 C21 C22 C24 -61.9(8)
C16 C21 C22 C23 -115.9(6)
C20 C21 C22 C23 62.7(8)
C18 C17 C25 C26 -80.4(6)
C16 C17 C25 C26 97.8(6)
C18 C17 C25 C27 43.1(7)
C16 C17 C25 C27 -138.7(5)
C31 O1 C28 C29 8.7(15)
O1 C28 C29 C30 15.9(15)
C28 C29 C30 C31 -31.8(15)
C28 O1 C31 C30 -29.2(14)
C29 C30 C31 O1 38.1(14)
